data_1509271
loop_
_publ_author_name
'Hahn, H.'
'de Lorent, C.'

_publ_section_title
;
 Ueber ternaere Chalkogenide des Chroms mit einwertigem Kupfer und Silber
;
_journal_name_full 'Zeitschrift fuer Anorganische und Allgemeine Chemie'
_journal_page_first 68
_journal_page_last 81
_journal_paper_doi 10.1002/zaac.19572900108
_journal_volume 290
_journal_year 1957
_chemical_formula_sum 'Ag Cr Se2'
_space_group_IT_number 160
_symmetry_space_group_name_Hall 'R 3 -2"'
_symmetry_space_group_name_H-M 'R 3 m :H'
_cell_angle_alpha 90
_cell_angle_beta 90
_cell_angle_gamma 120
_cell_formula_units_Z 3
_cell_length_a 3.691
_cell_length_b 3.691
_cell_length_c 21.22
_cell_volume 250.360
_citation_journal_id_ASTM ZAACAB
_cod_data_source_file silver1-2_176.cif
_cod_data_source_block Ag1Cr1Se2
_cod_original_cell_volume 250.3595
_cod_original_formula_sum 'Ag1 Cr1 Se2'
_cod_database_code 1509271

loop_
_symmetry_equiv_pos_as_xyz
x,y,z
-y,x-y,z
-x+y,-x,z
-y,-x,z
x,x-y,z
-x+y,y,z
x+2/3,y+1/3,z+1/3
-y+2/3,x-y+1/3,z+1/3
-x+y+2/3,-x+1/3,z+1/3
-y+2/3,-x+1/3,z+1/3
x+2/3,x-y+1/3,z+1/3
-x+y+2/3,y+1/3,z+1/3
x+1/3,y+2/3,z+2/3
-y+1/3,x-y+2/3,z+2/3
-x+y+1/3,-x+2/3,z+2/3
-y+1/3,-x+2/3,z+2/3
x+1/3,x-y+2/3,z+2/3
-x+y+1/3,y+2/3,z+2/3

loop_
_atom_site_label
_atom_site_type_symbol
_atom_site_fract_x
_atom_site_fract_y
_atom_site_fract_z
_atom_site_occupancy
_atom_site_U_iso_or_equiv
Se2 Se-2 0 0 0.14 1 0.0
Cr1 Cr+3 0 0 0.73 1 0.0
Ag1 Ag+1 0 0 0.27 1 0.0
Se1 Se-2 0 0 0 1 0.0
